data_2103969
loop_
_publ_author_name
'Pritchard, Robin Gavin'
'Islam, Emran'

_publ_section_title
;
 Sodium percarbonate between 293 and 100K
;
_journal_issue 5
_journal_name_full 'Acta Crystallographica Section B'
_journal_page_first 596
_journal_page_last 605
_journal_paper_doi 10.1107/S0108768103012291
_journal_volume 59
_journal_year 2003
_chemical_formula_moiety 'C1 H3 Na2 O6'
_chemical_formula_sum 'C H3 Na2 O6'
_chemical_formula_weight 157.01
_chemical_name_systematic
;
 ?
;
_space_group_IT_number 61
_symmetry_cell_setting orthorhombic
_symmetry_space_group_name_Hall '-P 2ac 2ab'
_symmetry_space_group_name_H-M 'P b c a'
_atom_sites_solution_hydrogens geom
_atom_sites_solution_primary direct
_atom_sites_solution_secondary difmap
_audit_conform_dict_name cif_core.dic
_audit_conform_dict_version 2.2
_audit_creation_method 'WinGX routine CIF_UPDATE'
_cell_angle_alpha 90
_cell_angle_beta 90
_cell_angle_gamma 90
_cell_formula_units_Z 8
_cell_length_a 6.6871(2)
_cell_length_b 15.7473(6)
_cell_length_c 9.1540(3)
_cell_measurement_reflns_used 4174
_cell_measurement_temperature 223(2)
_cell_measurement_theta_max 27.485
_cell_measurement_theta_min 0.998
_cell_volume 963.95(6)
_computing_cell_refinement 'HKL Scalepack (Otwinowski & Minor 1997)'
_computing_data_collection 'Collect (Nonius BV, 1997-2000)'
_computing_data_reduction 'HKL Denzo and Scalepack (Otwinowski & Minor 1997)'
_computing_molecular_graphics 'Ortep-3 for Windows (Farrugia, 1997)'
_computing_publication_material 'WinGX publication routines (Farrugia, 1999)'
_computing_structure_refinement 'SHELXL-97 (Sheldrick, 1997)'
_computing_structure_solution 'SHELXS-97 (Sheldrick, 1997)'
_diffrn_ambient_temperature 223(2)
_diffrn_measured_fraction_theta_full 0.992
_diffrn_measured_fraction_theta_max 0.992
_diffrn_measurement_device '95mm CCD camera on \k-goniostat'
_diffrn_measurement_device_type KappaCCD
_diffrn_measurement_method '\f and \w scans with \k offsets'
_diffrn_radiation_monochromator graphite
_diffrn_radiation_type MoK\a
_diffrn_radiation_wavelength 0.71073
_diffrn_reflns_av_R_equivalents 0.0611
_diffrn_reflns_limit_h_max 8
_diffrn_reflns_limit_h_min -8
_diffrn_reflns_limit_k_max 17
_diffrn_reflns_limit_k_min -20
_diffrn_reflns_limit_l_max 11
_diffrn_reflns_limit_l_min -11
_diffrn_reflns_number 7217
_diffrn_reflns_reduction_process
;
 Scaled and merged with SORTAV
 R.H. Blessing, (1987) Cryst. Rev. 1, 3-58
 R.H. Blessing, (1989) J. Appl. Cryst. 22, 396-397
;
_diffrn_reflns_theta_full 27.49
_diffrn_reflns_theta_max 27.49
_diffrn_reflns_theta_min 3.41
_exptl_absorpt_coefficient_mu 0.365
_exptl_absorpt_correction_T_max 1.013
_exptl_absorpt_correction_T_min 0.991
_exptl_absorpt_correction_type multi-scan
_exptl_absorpt_process_details
;
 R.H. Blessing, Acta Cryst. (1995), A51, 33-38
;
_exptl_crystal_colour colourless
_exptl_crystal_density_diffrn 2.164
_exptl_crystal_density_method 'not measured'
_exptl_crystal_description needle
_exptl_crystal_F_000 632
_exptl_crystal_size_max 0.08
_exptl_crystal_size_mid 0.07
_exptl_crystal_size_min 0.04
_refine_diff_density_max 0.353
_refine_diff_density_min -0.269
_refine_ls_extinction_coef 0.0285(8)
_refine_ls_extinction_expression Fc^*^=kFc[1+0.001xFc^2^\l^3^/sin(2\q)]^-1/4^
_refine_ls_extinction_method SHELXL
_refine_ls_goodness_of_fit_ref 1.05
_refine_ls_hydrogen_treatment mixed
_refine_ls_matrix_type full
_refine_ls_number_parameters 133
_refine_ls_number_reflns 1097
_refine_ls_number_restraints 8
_refine_ls_restrained_S_all 1.046
_refine_ls_R_factor_all 0.0405
_refine_ls_R_factor_gt 0.0288
_refine_ls_shift/su_max 0.024
_refine_ls_shift/su_mean 0.002
_refine_ls_structure_factor_coef Fsqd
_refine_ls_weighting_details 'calc w=1/[\s^2^(Fo^2^)+(0.0428P)^2^+0.0122P] where P=(Fo^2^+2Fc^2^)/3'
_refine_ls_weighting_scheme calc
_refine_ls_wR_factor_gt 0.0687
_refine_ls_wR_factor_ref 0.0745
_reflns_number_gt 885
_reflns_number_total 1097
_reflns_threshold_expression >2sigma(I)
_cod_data_source_file na5004.cif
_cod_data_source_block m50
_cod_database_code 2103969

loop_
_symmetry_equiv_pos_as_xyz
'x, y, z'
'-x+1/2, -y, z+1/2'
'x+1/2, -y+1/2, -z'
'-x, y+1/2, -z+1/2'
'-x, -y, -z'
'x-1/2, y, -z-1/2'
'-x-1/2, y-1/2, z'
'x, -y-1/2, z-1/2'

loop_
_atom_site_label
_atom_site_fract_x
_atom_site_fract_y
_atom_site_fract_z
_atom_site_U_iso_or_equiv
_atom_site_adp_type
_atom_site_calc_flag
_atom_site_refinement_flags
_atom_site_occupancy
_atom_site_type_symbol
C1 -0.00323(4) 0.33784(2) 0.25101(3) 0.01270(9) Uani d . 1 C
Na1 0.252019(17) 0.010841(9) 0.259377(12) 0.02086(4) Uani d . 1 Na
Na2 0.244250(16) 0.249544(6) -0.000289(11) 0.01821(4) Uani d . 1 Na
O1 -0.00742(3) 0.268156(14) 0.17749(2) 0.01698(6) Uani d . 1 O
O2 0.00348(3) 0.409614(14) 0.18393(2) 0.01711(6) Uani d . 1 O
O3 -0.00561(3) 0.334717(14) 0.39111(2) 0.01753(6) Uani d . 1 O
O11 -0.09835(4) 0.137977(16) 0.33923(3) 0.02185(7) Uani d PD 0.8787(3) O
O12 0.09228(4) 0.114145(16) 0.41051(3) 0.02105(7) Uani d PD 0.8787(3) O
O21 -0.1010(3) 0.11381(11) 0.41150(19) 0.0227(4) Uiso d PD 0.1213(3) O
O22 0.0924(3) 0.13885(12) 0.3413(2) 0.0238(4) Uiso d PD 0.1213(3) O
O31 0.09040(8) 0.02525(3) 0.01711(5) 0.01996(14) Uani d PD 0.4534(5) O
O41 0.02391(9) 0.03419(3) 0.05258(6) 0.03215(18) Uani d PD 0.4616(5) O
O51 -0.1017(2) 0.01720(15) 0.0111(3) 0.0723(13) Uani d PD 0.1038(6) O
H11 -0.0532(7) 0.1815(3) 0.2788(5) 0.0401(12) Uiso d P 0.8787(3) H
H12 0.0488(6) 0.1027(3) 0.5020(5) 0.0350(12) Uiso d P 0.8787(3) H
H21 -0.0532(7) 0.1027(3) 0.5020(5) 0.0350(12) Uiso d P 0.1213(3) H
H22 0.0488(6) 0.1815(3) 0.2788(5) 0.0401(12) Uiso d P 0.1213(3) H
H31 0.0332(6) 0.0791(2) -0.0233(4) 0.0413(13) Uiso d PD 0.916(6) H
H51 -0.0785(7) 0.07852(18) 0.0322(13) 0.063(17) Uiso d PD 0.084(6) H

loop_
_atom_site_aniso_label
_atom_site_aniso_U_11
_atom_site_aniso_U_22
_atom_site_aniso_U_33
_atom_site_aniso_U_12
_atom_site_aniso_U_13
_atom_site_aniso_U_23
C1 0.00969(15) 0.01478(16) 0.01363(15) 0.00028(11) -0.00009(10) -0.00055(11)
Na1 0.01901(8) 0.01684(7) 0.02672(7) 0.00013(5) 0.00282(5) -0.00047(5)
Na2 0.01573(8) 0.02125(7) 0.01765(7) -0.00038(5) 0.00061(5) -0.00274(5)
O1 0.02127(12) 0.01473(11) 0.01494(11) -0.00087(9) 0.00037(8) -0.00185(8)
O2 0.02219(12) 0.01382(11) 0.01533(11) -0.00002(8) 0.00062(8) 0.00145(8)
O3 0.02343(12) 0.01626(11) 0.01290(11) -0.00054(9) -0.00012(9) -0.00016(9)
O11 0.02303(14) 0.02121(13) 0.02130(12) -0.00344(11) -0.00625(11) 0.00341(10)
O12 0.02283(13) 0.02454(12) 0.01579(11) 0.00614(11) 0.00037(11) 0.00196(10)
O31 0.0224(3) 0.0199(2) 0.0175(2) -0.0020(2) -0.0063(2) -0.00209(19)
O41 0.0657(4) 0.0128(2) 0.0180(3) -0.0023(3) -0.0059(2) -0.0002(2)
O51 0.0302(18) 0.157(3) 0.0295(14) 0.013(2) 0.0031(12) -0.0281(18)

loop_
_atom_type_symbol
_atom_type_description
_atom_type_scat_dispersion_real
_atom_type_scat_dispersion_imag
_atom_type_scat_source
C C 0.0033 0.0016 'International Tables Vol C Tables 4.2.6.8 and 6.1.1.4'
H H 0 0 'International Tables Vol C Tables 4.2.6.8 and 6.1.1.4'
Na Na 0.0362 0.0249 'International Tables Vol C Tables 4.2.6.8 and 6.1.1.4'
O O 0.0106 0.006 'International Tables Vol C Tables 4.2.6.8 and 6.1.1.4'

loop_
_geom_angle_atom_site_label_1
_geom_angle_atom_site_label_2
_geom_angle_atom_site_label_3
_geom_angle_site_symmetry_1
_geom_angle_site_symmetry_3
_geom_angle
O3 C1 O2 . . 120.72(3)
O3 C1 O1 . . 119.29(3)
O2 C1 O1 . . 119.99(3)
O51 Na1 O2 6_656 7_655 90.12(5)
O51 Na1 O12 6_656 . 68.56(5)
O2 Na1 O12 7_655 . 158.368(9)
O51 Na1 O2 6_656 4_545 97.67(5)
O2 Na1 O2 7_655 4_545 96.142(10)
O12 Na1 O2 . 4_545 90.503(9)
O51 Na1 O22 6_656 . 82.42(7)
O2 Na1 O22 7_655 . 162.95(4)
O12 Na1 O22 . . 17.85(4)
O2 Na1 O22 4_545 . 100.03(4)
O51 Na1 O11 6_656 6_656 97.36(5)
O2 Na1 O11 7_655 6_656 99.316(9)
O12 Na1 O11 . 6_656 80.619(10)
O2 Na1 O11 4_545 6_656 158.357(10)
O22 Na1 O11 . 6_656 66.72(4)
O51 Na1 O21 6_656 6_656 112.28(7)
O2 Na1 O21 7_655 6_656 88.99(4)
O12 Na1 O21 . 6_656 95.64(4)
O2 Na1 O21 4_545 6_656 149.62(4)
O22 Na1 O21 . 6_656 79.80(6)
O11 Na1 O21 6_656 6_656 18.00(4)
O51 Na1 O41 6_656 . 162.27(5)
O2 Na1 O41 7_655 . 107.590(14)
O12 Na1 O41 . . 93.824(15)
O2 Na1 O41 4_545 . 79.845(14)
O22 Na1 O41 . . 80.76(4)
O11 Na1 O41 6_656 . 81.095(15)
O21 Na1 O41 6_656 . 70.10(4)
O51 Na1 O31 6_656 . 172.20(6)
O2 Na1 O31 7_655 . 95.800(13)
O12 Na1 O31 . . 105.134(14)
O2 Na1 O31 4_545 . 86.774(13)
O22 Na1 O31 . . 90.51(4)
O11 Na1 O31 6_656 . 76.705(13)
O21 Na1 O31 6_656 . 62.90(4)
O41 Na1 O31 . . 13.213(18)
O51 Na1 O41 6_656 6_656 22.28(5)
O2 Na1 O41 7_655 6_656 78.556(14)
O12 Na1 O41 . 6_656 80.114(14)
O2 Na1 O41 4_545 6_656 117.522(14)
O22 Na1 O41 . 6_656 89.13(4)
O11 Na1 O41 6_656 6_656 80.563(14)
O21 Na1 O41 6_656 6_656 92.85(4)
O41 Na1 O41 . 6_656 161.39(2)
O31 Na1 O41 . 6_656 155.370(18)
O51 Na1 O31 6_656 2 14.91(6)
O2 Na1 O31 7_655 2 80.888(12)
O12 Na1 O31 . 2 78.923(13)
O2 Na1 O31 4_545 2 87.012(13)
O22 Na1 O31 . 2 94.51(4)
O11 Na1 O31 6_656 2 110.282(13)
O21 Na1 O31 6_656 2 123.36(4)
O41 Na1 O31 . 2 164.968(18)
O31 Na1 O31 . 2 172.605(6)
O41 Na1 O31 6_656 2 30.510(16)
O51 Na1 O51 6_656 5 172.525(13)
O2 Na1 O51 7_655 5 83.15(4)
O12 Na1 O51 . 5 118.34(4)
O2 Na1 O51 4_545 5 79.91(4)
O22 Na1 O51 . 5 104.93(6)
O11 Na1 O51 6_656 5 86.97(5)
O21 Na1 O51 6_656 5 70.99(6)
O41 Na1 O51 . 5 24.54(4)
O31 Na1 O51 . 5 15.14(5)
O41 Na1 O51 6_656 5 155.80(4)
O31 Na1 O51 2 5 158.12(5)
O1 Na2 O3 3 8_565 98.276(8)
O1 Na2 O1 3 . 179.593(7)
O3 Na2 O1 8_565 . 81.663(8)
O1 Na2 O3 3 6_656 81.864(8)
O3 Na2 O3 8_565 6_656 179.756(8)
O1 Na2 O3 . 6_656 98.196(8)
O1 Na2 O22 3 8_565 88.27(4)
O3 Na2 O22 8_565 8_565 82.11(4)
O1 Na2 O22 . 8_565 91.32(4)
O3 Na2 O22 6_656 8_565 97.69(4)
O1 Na2 O21 3 6_656 80.23(4)
O3 Na2 O21 8_565 6_656 87.10(4)
O1 Na2 O21 . 6_656 100.17(4)
O3 Na2 O21 6_656 6_656 93.12(4)
O22 Na2 O21 8_565 6_656 162.95(6)
O1 Na2 O12 3 8_565 99.423(9)
O3 Na2 O12 8_565 8_565 93.283(9)
O1 Na2 O12 . 8_565 80.181(8)
O3 Na2 O12 6_656 8_565 86.496(9)
O22 Na2 O12 8_565 8_565 17.07(4)
O21 Na2 O12 6_656 8_565 179.52(4)
O1 Na2 O11 3 6_656 91.495(9)
O3 Na2 O11 8_565 6_656 98.647(9)
O1 Na2 O11 . 6_656 88.913(9)
O3 Na2 O11 6_656 6_656 81.546(9)
O22 Na2 O11 8_565 6_656 179.23(4)
O21 Na2 O11 6_656 6_656 17.44(4)
O12 Na2 O11 8_565 6_656 162.515(9)
O1 Na2 Na2 3 3 44.876(6)
O3 Na2 Na2 8_565 3 135.472(7)
O1 Na2 Na2 . 3 135.371(7)
O3 Na2 Na2 6_656 3 44.747(6)
O22 Na2 Na2 8_565 3 113.89(4)
O21 Na2 Na2 6_656 3 65.84(4)
O12 Na2 Na2 8_565 3 113.671(8)
O11 Na2 Na2 6_656 3 65.479(7)
O1 Na2 Na2 3 3_455 135.386(8)
O3 Na2 Na2 8_565 3_455 45.030(6)
O1 Na2 Na2 . 3_455 44.363(6)
O3 Na2 Na2 6_656 3_455 134.750(7)
O22 Na2 Na2 8_565 3_455 65.85(4)
O21 Na2 Na2 6_656 3_455 114.55(4)
O12 Na2 Na2 8_565 3_455 65.934(7)
O11 Na2 Na2 6_656 3_455 114.781(8)
Na2 Na2 Na2 3 3_455 179.476(7)
C1 O1 Na2 . 3_455 118.664(18)
C1 O1 Na2 . . 116.797(17)
Na2 O1 Na2 3_455 . 90.761(8)
C1 O2 Na1 . 7_665 118.198(18)
C1 O2 Na1 . 4 117.162(17)
Na1 O2 Na1 7_665 4 88.937(9)
C1 O3 Na2 . 8_566 115.774(18)
C1 O3 Na2 . 6_556 116.915(18)
Na2 O3 Na2 8_566 6_556 90.222(8)
O21 O11 O22 . . 90.86(15)
O21 O11 O12 . . 60.75(13)
O22 O11 O12 . . 30.13(8)
O21 O11 Na1 . 6_556 84.32(13)
O22 O11 Na1 . 6_556 115.41(8)
O12 O11 Na1 . 6_556 108.153(16)
O21 O11 Na2 . 6_556 80.29(13)
O22 O11 Na2 . 6_556 113.62(8)
O12 O11 Na2 . 6_556 106.151(16)
Na1 O11 Na2 6_556 6_556 128.547(12)
O21 O11 H11 . . 152.8(3)
O22 O11 H11 . . 71.1(3)
O12 O11 H11 . . 99.7(3)
Na1 O11 H11 6_556 . 121.5(3)
Na2 O11 H11 6_556 . 88.3(3)
O21 O11 H22 . . 129.7(2)
O22 O11 H22 . . 41.9(2)
O12 O11 H22 . . 70.99(19)
Na1 O11 H22 6_556 . 125.64(19)
Na2 O11 H22 6_556 . 101.2(2)
H11 O11 H22 . . 29.3(3)
O22 O12 O21 . . 90.54(16)
O22 O12 O11 . . 59.53(14)
O21 O12 O11 . . 31.03(8)
O22 O12 Na1 . . 82.10(14)
O21 O12 Na1 . . 116.65(8)
O11 O12 Na1 . . 107.613(16)
O22 O12 Na2 . 8_566 80.15(14)
O21 O12 Na2 . 8_566 113.95(8)
O11 O12 Na2 . 8_566 105.966(16)
Na1 O12 Na2 . 8_566 126.135(12)
O22 O12 H12 . . 153.4(3)
O21 O12 H12 . . 70.8(3)
O11 O12 H12 . . 100.5(3)
Na1 O12 H12 . . 122.9(3)
Na2 O12 H12 8_566 . 90.0(3)
O22 O12 H21 . . 128.6(2)
O21 O12 H21 . . 40.9(2)
O11 O12 H21 . . 71.0(2)
Na1 O12 H21 . . 127.96(18)
Na2 O12 H21 8_566 . 102.28(19)
H12 O12 H21 . . 29.9(3)
O11 O21 O12 . . 88.22(15)
O11 O21 O22 . . 58.47(13)
O12 O21 O22 . . 29.76(8)
O11 O21 Na1 . 6_556 77.68(13)
O12 O21 Na1 . 6_556 113.46(10)
O22 O21 Na1 . 6_556 104.26(11)
O11 O21 Na2 . 6_556 82.27(14)
O12 O21 Na2 . 6_556 114.28(10)
O22 O21 Na2 . 6_556 105.71(11)
Na1 O21 Na2 6_556 6_556 127.07(7)
O11 O21 H12 . . 126.6(3)
O12 O21 H12 . . 40.67(19)
O22 O21 H12 . . 69.3(2)
Na1 O21 H12 6_556 . 128.3(2)
Na2 O21 H12 6_556 . 103.0(2)
O11 O21 H21 . . 151.9(4)
O12 O21 H21 . . 69.8(3)
O22 O21 H21 . . 98.0(3)
Na1 O21 H21 6_556 . 126.6(3)
Na2 O21 H21 6_556 . 90.8(3)
H12 O21 H21 . . 29.1(3)
O12 O22 O11 . . 90.34(16)
O12 O22 O21 . . 59.69(14)
O11 O22 O21 . . 30.66(8)
O12 O22 Na1 . . 80.05(14)
O11 O22 Na1 . . 115.50(11)
O21 O22 Na1 . . 107.27(12)
O12 O22 Na2 . 8_566 82.78(14)
O11 O22 Na2 . 8_566 115.05(11)
O21 O22 Na2 . 8_566 106.74(11)
Na1 O22 Na2 . 8_566 126.32(7)
O12 O22 H11 . . 129.6(3)
O11 O22 H11 . . 42.1(2)
O21 O22 H11 . . 71.4(2)
Na1 O22 H11 . . 128.5(2)
Na2 O22 H11 8_566 . 101.2(2)
O12 O22 H22 . . 154.5(4)
O11 O22 H22 . . 71.6(3)
O21 O22 H22 . . 100.6(3)
Na1 O22 H22 . . 123.6(3)
Na2 O22 H22 8_566 . 88.7(3)
H11 O22 H22 . . 29.5(3)
O41 O31 O51 . 5 121.11(18)
O41 O31 O51 . . 43.15(13)
O51 O31 O51 5 . 89.90(16)
O41 O31 O41 . 5 89.92(8)
O51 O31 O41 5 5 41.92(14)
O51 O31 O41 . 5 49.98(11)
O41 O31 O31 . 5 67.35(8)
O51 O31 O31 5 5 60.76(13)
O51 O31 O31 . 5 29.13(10)
O41 O31 O31 5 5 22.57(3)
O41 O31 Na1 . . 81.52(7)
O51 O31 Na1 5 . 100.98(19)
O51 O31 Na1 . . 117.55(11)
O41 O31 Na1 5 . 126.81(3)
O31 O31 Na1 5 . 119.76(4)
O41 O31 Na1 . 2_554 150.97(8)
O51 O31 Na1 5 2_554 55.87(19)
O51 O31 Na1 . 2_554 109.71(11)
O41 O31 Na1 5 2_554 70.08(3)
O31 O31 Na1 5 2_554 91.21(4)
Na1 O31 Na1 . 2_554 127.21(2)
O41 O31 H31 . . 72.7(2)
O51 O31 H31 5 . 133.9(3)
O51 O31 H31 . . 71.8(2)
O41 O31 H31 5 . 101.2(2)
O31 O31 H31 5 . 93.7(2)
Na1 O31 H31 . . 125.1(2)
Na1 O31 H31 2_554 . 90.3(2)
O41 O31 H51 . . 34.1(4)
O51 O31 H51 5 . 132.0(3)
O51 O31 H51 . . 42.94(19)
O41 O31 H51 5 . 90.3(3)
O31 O31 H51 5 . 71.76(19)
Na1 O31 H51 . . 108.4(5)
Na1 O31 H51 2_554 . 122.2(5)
H31 O31 H51 . . 39.5(4)
O31 O41 O51 . . 112.97(16)
O31 O41 O51 . 5 33.27(12)
O51 O41 O51 . 5 89.97(14)
O31 O41 O31 . 5 90.08(8)
O51 O41 O31 . 5 30.12(13)
O51 O41 O31 5 5 61.57(10)
O31 O41 O41 . 5 67.49(7)
O51 O41 O41 . 5 49.52(13)
O51 O41 O41 5 5 40.45(10)
O31 O41 O41 5 5 22.59(3)
O31 O41 Na1 . . 85.26(8)
O51 O41 Na1 . . 143.67(15)
O51 O41 Na1 5 . 90.27(12)
O31 O41 Na1 5 . 127.16(4)
O41 O41 Na1 5 . 121.76(5)
O31 O41 Na1 . 6_556 156.19(8)
O51 O41 Na1 . 6_556 66.39(15)
O51 O41 Na1 5 6_556 125.48(12)
O31 O41 Na1 5 6_556 79.41(3)
O41 O41 Na1 5 6_556 100.46(5)
Na1 O41 Na1 . 6_556 84.278(17)
O31 O41 H31 . . 74.2(2)
O51 O41 H31 . . 88.7(3)
O51 O41 H31 5 . 97.0(2)
O31 O41 H31 5 . 101.4(2)
O41 O41 H31 5 . 94.4(2)
Na1 O41 H31 . . 127.3(2)
Na1 O41 H31 6_556 . 128.6(2)
O31 O41 H51 . . 127.2(6)
O51 O41 H51 . . 61.3(3)
O51 O41 H51 5 . 136.5(7)
O31 O41 H51 5 . 90.5(4)
O41 O41 H51 5 . 103.9(5)
Na1 O41 H51 . . 132.5(6)
Na1 O41 H51 6_556 . 74.7(6)
H31 O41 H51 . . 54.0(6)
O31 O51 O41 5 . 108.0(2)
O31 O51 O41 5 5 25.62(9)
O41 O51 O41 . 5 90.03(14)
O31 O51 O31 5 . 90.10(16)
O41 O51 O31 . . 23.89(6)
O41 O51 O31 5 . 68.45(10)
O31 O51 O51 5 5 60.92(17)
O41 O51 O51 . 5 49.55(11)
O41 O51 O51 5 5 40.48(12)
O31 O51 O51 . 5 29.18(9)
O31 O51 Na1 5 6_556 109.2(2)
O41 O51 Na1 . 6_556 91.33(17)
O41 O51 Na1 5 6_556 129.31(17)
O31 O51 Na1 . 6_556 112.66(14)
O51 O51 Na1 5 6_556 119.8(2)
O31 O51 Na1 5 5 63.88(18)
O41 O51 Na1 . 5 137.01(18)
O41 O51 Na1 5 5 65.19(12)
O31 O51 Na1 . 5 115.06(14)
O51 O51 Na1 5 5 98.9(2)
Na1 O51 Na1 6_556 5 131.64(7)
O31 O51 H31 5 . 120.7(3)
O41 O51 H31 . . 46.66(18)
O41 O51 H31 5 . 95.1(2)
O31 O51 H31 . . 44.16(17)
O51 O51 H31 5 . 67.8(2)
Na1 O51 H31 6_556 . 121.2(2)
Na1 O51 H31 5 . 98.67(19)
O31 O51 H51 5 . 162.1(5)
O41 O51 H51 . . 61.1(4)
O41 O51 H51 5 . 136.4(5)
O31 O51 H51 . . 75.0(3)
O51 O51 H51 5 . 103.8(3)
Na1 O51 H51 6_556 . 86.2(7)
Na1 O51 H51 5 . 113.1(7)
H31 O51 H51 . . 41.4(5)

loop_
_geom_bond_atom_site_label_1
_geom_bond_atom_site_label_2
_geom_bond_site_symmetry_2
_geom_bond_distance
C1 O3 . 1.2836(4)
C1 O2 . 1.2870(4)
C1 O1 . 1.2876(4)
Na1 O51 6_656 2.319(2)
Na1 O2 7_655 2.3856(3)
Na1 O12 . 2.3877(3)
Na1 O2 4_545 2.3936(3)
Na1 O22 . 2.4011(18)
Na1 O11 6_656 2.4133(3)
Na1 O21 6_656 2.4581(18)
Na1 O41 . 2.4588(6)
Na1 O31 . 2.4775(5)
Na1 O41 6_656 2.5306(6)
Na1 O31 2 2.6457(5)
Na1 O51 5 2.709(2)
Na2 O1 3 2.3380(2)
Na2 O3 8_565 2.3538(2)
Na2 O1 . 2.3594(2)
Na2 O3 6_656 2.3655(2)
Na2 O22 8_565 2.4942(18)
Na2 O21 6_656 2.5102(18)
Na2 O12 8_565 2.5114(3)
Na2 O11 6_656 2.5235(3)
Na2 Na2 3 3.34358(11)
Na2 Na2 3_455 3.3436
O1 Na2 3_455 2.3380(2)
O2 Na1 7_665 2.3856(3)
O2 Na1 4 2.3936(3)
O3 Na2 8_566 2.3538(2)
O3 Na2 6_556 2.3655(2)
O11 O21 . 0.7634(18)
O11 O22 . 1.2760(18)
O11 O12 . 1.4804(4)
O11 Na1 6_556 2.4133(3)
O11 Na2 6_556 2.5235(3)
O11 H11 . 0.931(5)
O11 H22 . 1.321(4)
O12 O22 . 0.7431(18)
O12 O21 . 1.2923(17)
O12 Na2 8_566 2.5114(3)
O12 H12 . 0.905(4)
O12 H21 . 1.297(5)
O21 O22 . 1.497(2)
O21 Na1 6_556 2.4582(18)
O21 Na2 6_556 2.5102(18)
O21 H12 . 1.312(5)
O21 H21 . 0.905(5)
O22 Na2 8_566 2.4942(18)
O22 H11 . 1.314(5)
O22 H22 . 0.929(5)
O31 O41 . 0.5682(8)
O31 O51 5 0.721(2)
O31 O51 . 1.2921(17)
O31 O41 5 1.3665(7)
O31 O31 5 1.4807(10)
O31 Na1 2_554 2.6457(5)
O31 H31 . 1.001(3)
O31 H51 . 1.413(4)
O41 O51 . 0.9597(19)
O41 O51 5 1.125(2)
O41 O31 5 1.3665(7)
O41 O41 5 1.4792(11)
O41 Na1 6_556 2.5306(6)
O41 H31 . 0.993(3)
O41 H51 . 0.995(4)
O51 O31 5 0.721(2)
O51 O41 5 1.125(2)
O51 O51 5 1.478(3)
O51 Na1 6_556 2.319(2)
O51 Na1 5 2.709(2)
O51 H31 . 1.365(4)
O51 H51 . 0.997(4)

loop_
_geom_hbond_atom_site_label_D
_geom_hbond_atom_site_label_H
_geom_hbond_atom_site_label_A
_geom_hbond_site_symmetry_A
_geom_hbond_distance_DH
_geom_hbond_distance_HA
_geom_hbond_distance_DA
_geom_hbond_angle_DHA
O11 H11 O1 . 0.931(5) 1.679(5) 2.6008(3) 170.4(4)
O12 H12 O2 8_566 0.905(4) 1.703(4) 2.5994(3) 170.0(4)
O21 H21 O2 8_566 0.905(5) 1.719(4) 2.6158(18) 170.6(5)
O22 H22 O1 . 0.929(5) 1.693(4) 2.6157(18) 171.9(4)
O31 H31 O3 8_565 1.001(3) 1.588(3) 2.5700(5) 165.6(4)
O41 H31 O3 8_565 0.993(3) 1.588(3) 2.5467(6) 160.6(3)
O51 H51 O3 8_565 0.997(4) 1.942(9) 2.657(2) 126.3(10)

loop_
_geom_torsion_atom_site_label_1
_geom_torsion_atom_site_label_2
_geom_torsion_atom_site_label_3
_geom_torsion_atom_site_label_4
_geom_torsion_site_symmetry_1
_geom_torsion_site_symmetry_4
_geom_torsion
O3 C1 O1 Na2 . 3_455 125.57(2)
O2 C1 O1 Na2 . 3_455 -54.50(3)
O3 C1 O1 Na2 . . -127.39(2)
O2 C1 O1 Na2 . . 52.54(3)
O1 Na2 O1 C1 3 . -70.8(12)
O3 Na2 O1 C1 8_565 . -152.31(2)
O3 Na2 O1 C1 6_656 . 27.49(2)
O22 Na2 O1 C1 8_565 . -70.47(5)
O21 Na2 O1 C1 6_656 . 122.18(4)
O12 Na2 O1 C1 8_565 . -57.48(2)
O11 Na2 O1 C1 6_656 . 108.79(2)
Na2 Na2 O1 C1 3 . 56.39(2)
Na2 Na2 O1 C1 3_455 . -122.97(2)
O1 Na2 O1 Na2 3 3_455 52.1(12)
O3 Na2 O1 Na2 8_565 3_455 -29.339(7)
O3 Na2 O1 Na2 6_656 3_455 150.460(9)
O22 Na2 O1 Na2 8_565 3_455 52.49(4)
O21 Na2 O1 Na2 6_656 3_455 -114.85(4)
O12 Na2 O1 Na2 8_565 3_455 65.485(8)
O11 Na2 O1 Na2 6_656 3_455 -128.242(9)
Na2 Na2 O1 Na2 3 3_455 179.355(10)
O3 C1 O2 Na1 . 7_665 49.06(3)
O1 C1 O2 Na1 . 7_665 -130.87(2)
O3 C1 O2 Na1 . 4 -55.51(3)
O1 C1 O2 Na1 . 4 124.56(2)
O2 C1 O3 Na2 . 8_566 -125.51(2)
O1 C1 O3 Na2 . 8_566 54.42(3)
O2 C1 O3 Na2 . 6_556 130.01(2)
O1 C1 O3 Na2 . 6_556 -50.06(3)
O21 O11 O12 O22 . . -178.1(2)
Na1 O11 O12 O22 6_556 . 109.56(17)
Na2 O11 O12 O22 6_556 . -109.39(17)
O22 O11 O12 O21 . . 178.1(2)
Na1 O11 O12 O21 6_556 . -72.36(15)
Na2 O11 O12 O21 6_556 . 68.69(15)
O21 O11 O12 Na1 . . 112.67(15)
O22 O11 O12 Na1 . . -69.26(17)
Na1 O11 O12 Na1 6_556 . 40.303(17)
Na2 O11 O12 Na1 6_556 . -178.646(9)
O21 O11 O12 Na2 . 8_566 -110.08(15)
O22 O11 O12 Na2 . 8_566 67.99(17)
Na1 O11 O12 Na2 6_556 8_566 177.554(9)
Na2 O11 O12 Na2 6_556 8_566 -41.395(16)
O51 Na1 O12 O22 6_656 . 139.23(15)
O2 Na1 O12 O22 7_655 . 129.07(14)
O2 Na1 O12 O22 4_545 . -122.73(14)
O11 Na1 O12 O22 6_656 . 37.43(14)
O21 Na1 O12 O22 6_656 . 27.47(14)
O41 Na1 O12 O22 . . -42.88(14)
O31 Na1 O12 O22 . . -35.94(14)
O41 Na1 O12 O22 6_656 . 119.39(14)
O31 Na1 O12 O22 2 . 150.41(14)
O51 Na1 O12 O22 5 . -43.94(15)
O51 Na1 O12 O21 6_656 . -134.15(10)
O2 Na1 O12 O21 7_655 . -144.31(9)
O2 Na1 O12 O21 4_545 . -36.11(9)
O22 Na1 O12 O21 . . 86.62(16)
O11 Na1 O12 O21 6_656 . 124.05(9)
O21 Na1 O12 O21 6_656 . 114.09(8)
O41 Na1 O12 O21 . . 43.74(9)
O31 Na1 O12 O21 . . 50.68(9)
O41 Na1 O12 O21 6_656 . -153.99(9)
O31 Na1 O12 O21 2 . -122.97(9)
O51 Na1 O12 O21 5 . 42.68(10)
O51 Na1 O12 O11 6_656 . -166.31(6)
O2 Na1 O12 O11 7_655 . -176.47(2)
O2 Na1 O12 O11 4_545 . -68.266(17)
O22 Na1 O12 O11 . . 54.47(14)
O11 Na1 O12 O11 6_656 . 91.901(15)
O21 Na1 O12 O11 6_656 . 81.94(4)
O41 Na1 O12 O11 . . 11.59(2)
O31 Na1 O12 O11 . . 18.53(2)
O41 Na1 O12 O11 6_656 . 173.86(2)
O31 Na1 O12 O11 2 . -155.12(2)
O51 Na1 O12 O11 5 . 10.53(5)
O51 Na1 O12 Na2 6_656 8_566 67.60(6)
O2 Na1 O12 Na2 7_655 8_566 57.44(3)
O2 Na1 O12 Na2 4_545 8_566 165.639(12)
O22 Na1 O12 Na2 . 8_566 -71.63(14)
O11 Na1 O12 Na2 6_656 8_566 -34.194(13)
O21 Na1 O12 Na2 6_656 8_566 -44.15(4)
O41 Na1 O12 Na2 . 8_566 -114.506(17)
O31 Na1 O12 Na2 . 8_566 -107.567(17)
O41 Na1 O12 Na2 6_656 8_566 47.764(17)
O31 Na1 O12 Na2 2 8_566 78.782(16)
O51 Na1 O12 Na2 5 8_566 -115.57(5)
O22 O11 O21 O12 . . -0.97(11)
Na1 O11 O21 O12 6_556 . 114.49(8)
Na2 O11 O21 O12 6_556 . -114.79(9)
O12 O11 O21 O22 . . 0.97(11)
Na1 O11 O21 O22 6_556 . 115.46(8)
Na2 O11 O21 O22 6_556 . -113.82(9)
O22 O11 O21 Na1 . 6_556 -115.46(8)
O12 O11 O21 Na1 . 6_556 -114.49(8)
Na2 O11 O21 Na1 6_556 6_556 130.72(3)
O22 O11 O21 Na2 . 6_556 113.82(9)
O12 O11 O21 Na2 . 6_556 114.79(9)
Na1 O11 O21 Na2 6_556 6_556 -130.72(3)
O22 O12 O21 O11 . . 1.7(2)
Na1 O12 O21 O11 . . -79.77(15)
Na2 O12 O21 O11 8_566 . 81.12(14)
O11 O12 O21 O22 . . -1.7(2)
Na1 O12 O21 O22 . . -81.42(15)
Na2 O12 O21 O22 8_566 . 79.46(15)
O22 O12 O21 Na1 . 6_556 77.40(16)
O11 O12 O21 Na1 . 6_556 75.74(14)
Na1 O12 O21 Na1 . 6_556 -4.02(12)
Na2 O12 O21 Na1 8_566 6_556 156.86(5)
O22 O12 O21 Na2 . 6_556 -79.04(16)
O11 O12 O21 Na2 . 6_556 -80.70(15)
Na1 O12 O21 Na2 . 6_556 -160.46(4)
Na2 O12 O21 Na2 8_566 6_556 0.42(11)
O21 O12 O22 O11 . . -0.99(12)
Na1 O12 O22 O11 . . 115.86(9)
Na2 O12 O22 O11 8_566 . -115.22(10)
O11 O12 O22 O21 . . 0.99(12)
Na1 O12 O22 O21 . . 116.85(8)
Na2 O12 O22 O21 8_566 . -114.22(8)
O21 O12 O22 Na1 . . -116.85(8)
O11 O12 O22 Na1 . . -115.86(9)
Na2 O12 O22 Na1 8_566 . 128.93(4)
O21 O12 O22 Na2 . 8_566 114.22(8)
O11 O12 O22 Na2 . 8_566 115.22(10)
Na1 O12 O22 Na2 . 8_566 -128.93(4)
O21 O11 O22 O12 . . 1.7(2)
Na1 O11 O22 O12 6_556 . -82.44(15)
Na2 O11 O22 O12 6_556 . 81.45(15)
O12 O11 O22 O21 . . -1.7(2)
Na1 O11 O22 O21 6_556 . -84.12(14)
Na2 O11 O22 O21 6_556 . 79.77(14)
O21 O11 O22 Na1 . . 80.81(16)
O12 O11 O22 Na1 . . 79.13(15)
Na1 O11 O22 Na1 6_556 . -3.31(13)
Na2 O11 O22 Na1 6_556 . 160.59(5)
O21 O11 O22 Na2 . 8_566 -80.50(16)
O12 O11 O22 Na2 . 8_566 -82.18(16)
Na1 O11 O22 Na2 6_556 8_566 -164.63(5)
Na2 O11 O22 Na2 6_556 8_566 -0.73(12)
O11 O21 O22 O12 . . -178.1(2)
Na1 O21 O22 O12 6_556 . -112.53(15)
Na2 O21 O22 O12 6_556 . 111.61(15)
O12 O21 O22 O11 . . 178.1(2)
Na1 O21 O22 O11 6_556 . 65.53(12)
Na2 O21 O22 O11 6_556 . -70.33(13)
O11 O21 O22 Na1 . . -111.09(14)
O12 O21 O22 Na1 . . 66.97(13)
Na1 O21 O22 Na1 6_556 . -45.56(11)
Na2 O21 O22 Na1 6_556 . 178.58(6)
O11 O21 O22 Na2 . 8_566 111.08(14)
O12 O21 O22 Na2 . 8_566 -70.86(13)
Na1 O21 O22 Na2 6_556 8_566 176.61(6)
Na2 O21 O22 Na2 6_556 8_566 40.75(11)
O51 Na1 O22 O12 6_656 . -37.82(14)
O2 Na1 O22 O12 7_655 . -102.57(17)
O2 Na1 O22 O12 4_545 . 58.67(14)
O11 Na1 O22 O12 6_656 . -139.24(15)
O21 Na1 O22 O12 6_656 . -152.19(14)
O41 Na1 O22 O12 . . 136.54(14)
O31 Na1 O22 O12 . . 145.49(13)
O41 Na1 O22 O12 6_656 . -59.14(13)
O31 Na1 O22 O12 2 . -29.08(14)
O51 Na1 O22 O12 5 . 140.80(13)
O51 Na1 O22 O11 6_656 . -123.41(12)
O2 Na1 O22 O11 7_655 . 171.85(4)
O12 Na1 O22 O11 . . -85.58(17)
O2 Na1 O22 O11 4_545 . -26.91(12)
O11 Na1 O22 O11 6_656 . 135.18(12)
O21 Na1 O22 O11 6_656 . 122.22(12)
O41 Na1 O22 O11 . . 50.96(11)
O31 Na1 O22 O11 . . 59.90(11)
O41 Na1 O22 O11 6_656 . -144.73(11)
O31 Na1 O22 O11 2 . -114.67(11)
O51 Na1 O22 O11 5 . 55.21(13)
O51 Na1 O22 O21 6_656 . -91.59(12)
O2 Na1 O22 O21 7_655 . -156.33(10)
O12 Na1 O22 O21 . . -53.77(13)
O2 Na1 O22 O21 4_545 . 4.91(12)
O11 Na1 O22 O21 6_656 . 166.99(13)
O21 Na1 O22 O21 6_656 . 154.04(12)
O41 Na1 O22 O21 . . 82.77(11)
O31 Na1 O22 O21 . . 91.72(11)
O41 Na1 O22 O21 6_656 . -112.91(11)
O31 Na1 O22 O21 2 . -82.85(11)
O51 Na1 O22 O21 5 . 87.03(12)
O51 Na1 O22 Na2 6_656 8_566 35.48(9)
O2 Na1 O22 Na2 7_655 8_566 -29.3(2)
O12 Na1 O22 Na2 . 8_566 73.30(14)
O2 Na1 O22 Na2 4_545 8_566 131.98(8)
O11 Na1 O22 Na2 6_656 8_566 -65.94(8)
O21 Na1 O22 Na2 6_656 8_566 -78.89(9)
O41 Na1 O22 Na2 . 8_566 -150.16(9)
O31 Na1 O22 Na2 . 8_566 -141.21(8)
O41 Na1 O22 Na2 6_656 8_566 14.16(8)
O31 Na1 O22 Na2 2 8_566 44.22(9)
O51 Na1 O22 Na2 5 8_566 -145.90(9)
O51 Na1 O31 O41 6_656 . -67.1(4)
O2 Na1 O31 O41 7_655 . 153.68(7)
O12 Na1 O31 O41 . . -31.82(8)
O2 Na1 O31 O41 4_545 . 57.82(7)
O22 Na1 O31 O41 . . -42.19(8)
O11 Na1 O31 O41 6_656 . -108.09(7)
O21 Na1 O31 O41 6_656 . -120.44(9)
O41 Na1 O31 O41 6_656 . -131.21(9)
O31 Na1 O31 O41 2 . 90.69(11)
O51 Na1 O31 O41 5 . 120.21(18)
O51 Na1 O31 O51 6_656 5 172.6(3)
O2 Na1 O31 O51 7_655 5 33.46(15)
O12 Na1 O31 O51 . 5 -152.04(15)
O2 Na1 O31 O51 4_545 5 -62.39(15)
O22 Na1 O31 O51 . 5 -162.40(16)
O11 Na1 O31 O51 6_656 5 131.69(15)
O21 Na1 O31 O51 6_656 5 119.34(16)
O41 Na1 O31 O51 . 5 -120.21(18)
O41 Na1 O31 O51 6_656 5 108.57(16)
O31 Na1 O31 O51 2 5 -29.53(18)
O51 Na1 O31 O51 6_656 . -91.7(3)
O2 Na1 O31 O51 7_655 . 129.15(12)
O12 Na1 O31 O51 . . -56.35(12)
O2 Na1 O31 O51 4_545 . 33.30(12)
O22 Na1 O31 O51 . . -66.72(13)
O11 Na1 O31 O51 6_656 . -132.62(12)
O21 Na1 O31 O51 6_656 . -144.97(13)
O41 Na1 O31 O51 . . -24.53(13)
O41 Na1 O31 O51 6_656 . -155.74(12)
O31 Na1 O31 O51 2 . 66.16(15)
O51 Na1 O31 O51 5 . 95.69(17)
O51 Na1 O31 O41 6_656 5 -150.6(3)
O2 Na1 O31 O41 7_655 5 70.19(5)
O12 Na1 O31 O41 . 5 -115.32(5)
O2 Na1 O31 O41 4_545 5 -25.67(5)
O22 Na1 O31 O41 . 5 -125.68(6)
O11 Na1 O31 O41 6_656 5 168.42(5)
O21 Na1 O31 O41 6_656 5 156.06(7)
O41 Na1 O31 O41 . 5 -83.49(9)
O41 Na1 O31 O41 6_656 5 145.29(4)
O31 Na1 O31 O41 2 5 7.20(10)
O51 Na1 O31 O41 5 5 36.72(15)
O51 Na1 O31 O31 6_656 5 -124.9(3)
O2 Na1 O31 O31 7_655 5 95.93(5)
O12 Na1 O31 O31 . 5 -89.57(5)
O2 Na1 O31 O31 4_545 5 0.08(5)
O22 Na1 O31 O31 . 5 -99.93(7)
O11 Na1 O31 O31 6_656 5 -165.84(5)
O21 Na1 O31 O31 6_656 5 -178.19(7)
O41 Na1 O31 O31 . 5 -57.74(7)
O41 Na1 O31 O31 6_656 5 171.04(4)
O31 Na1 O31 O31 2 5 32.94(11)
O51 Na1 O31 O31 5 5 62.47(16)
O51 Na1 O31 Na1 6_656 2_554 117.4(3)
O2 Na1 O31 Na1 7_655 2_554 -21.77(2)
O12 Na1 O31 Na1 . 2_554 152.73(2)
O2 Na1 O31 Na1 4_545 2_554 -117.62(2)
O22 Na1 O31 Na1 . 2_554 142.37(5)
O11 Na1 O31 Na1 6_656 2_554 76.47(2)
O21 Na1 O31 Na1 6_656 2_554 64.11(5)
O41 Na1 O31 Na1 . 2_554 -175.44(9)
O41 Na1 O31 Na1 6_656 2_554 53.34(5)
O31 Na1 O31 Na1 2 2_554 -84.75(8)
O51 Na1 O31 Na1 5 2_554 -55.23(15)
O51 O31 O41 O51 5 . -49.7(4)
O41 O31 O41 O51 5 . -20.15(16)
O31 O31 O41 O51 5 . -20.15(16)
Na1 O31 O41 O51 . . -147.44(17)
Na1 O31 O41 O51 2_554 . 25.1(3)
O51 O31 O41 O51 . 5 49.7(4)
O41 O31 O41 O51 5 5 29.5(2)
O31 O31 O41 O51 5 5 29.5(2)
Na1 O31 O41 O51 . 5 -97.8(2)
Na1 O31 O41 O51 2_554 5 74.8(3)
O51 O31 O41 O31 5 5 -29.5(2)
O51 O31 O41 O31 . 5 20.15(16)
O41 O31 O41 O31 5 5 0
Na1 O31 O41 O31 . 5 -127.30(4)
Na1 O31 O41 O31 2_554 5 45.21(15)
O51 O31 O41 O41 5 5 -29.5(2)
O51 O31 O41 O41 . 5 20.15(16)
O31 O31 O41 O41 5 5 0
Na1 O31 O41 O41 . 5 -127.30(3)
Na1 O31 O41 O41 2_554 5 45.21(15)
O51 O31 O41 Na1 5 . 97.8(2)
O51 O31 O41 Na1 . . 147.44(17)
O41 O31 O41 Na1 5 . 127.30(3)
O31 O31 O41 Na1 5 . 127.30(4)
Na1 O31 O41 Na1 2_554 . 172.51(15)
O51 O31 O41 Na1 5 6_556 33.6(3)
O51 O31 O41 Na1 . 6_556 83.3(3)
O41 O31 O41 Na1 5 6_556 63.12(19)
O31 O31 O41 Na1 5 6_556 63.12(19)
Na1 O31 O41 Na1 . 6_556 -64.18(19)
Na1 O31 O41 Na1 2_554 6_556 108.3(2)
O51 Na1 O41 O31 6_656 . 155.76(18)
O2 Na1 O41 O31 7_655 . -27.57(8)
O12 Na1 O41 O31 . . 149.33(7)
O2 Na1 O41 O31 4_545 . -120.85(7)
O22 Na1 O41 O31 . . 137.12(9)
O11 Na1 O41 O31 6_656 . 69.45(7)
O21 Na1 O41 O31 6_656 . 54.71(8)
O41 Na1 O41 O31 6_656 . 79.25(10)
O31 Na1 O41 O31 2 . -150.25(4)
O51 Na1 O41 O31 5 . -32.93(12)
O51 Na1 O41 O51 6_656 . -80.99(18)
O2 Na1 O41 O51 7_655 . 95.7(2)
O12 Na1 O41 O51 . . -87.4(2)
O2 Na1 O41 O51 4_545 . 2.4(2)
O22 Na1 O41 O51 . . -99.6(2)
O11 Na1 O41 O51 6_656 . -167.3(2)
O21 Na1 O41 O51 6_656 . 178.0(2)
O31 Na1 O41 O51 . . 123.2(3)
O41 Na1 O41 O51 6_656 . -157.5(2)
O31 Na1 O41 O51 2 . -27.0(3)
O51 Na1 O41 O51 5 . 90.3(2)
O51 Na1 O41 O51 6_656 5 -171.31(13)
O2 Na1 O41 O51 7_655 5 5.36(11)
O12 Na1 O41 O51 . 5 -177.75(11)
O2 Na1 O41 O51 4_545 5 -87.92(11)
O22 Na1 O41 O51 . 5 170.05(12)
O11 Na1 O41 O51 6_656 5 102.38(11)
O21 Na1 O41 O51 6_656 5 87.63(12)
O31 Na1 O41 O51 . 5 32.93(12)
O41 Na1 O41 O51 6_656 5 112.17(13)
O31 Na1 O41 O51 2 5 -117.32(13)
O51 Na1 O41 O31 6_656 5 -117.73(18)
O2 Na1 O41 O31 7_655 5 58.94(5)
O12 Na1 O41 O31 . 5 -124.17(5)
O2 Na1 O41 O31 4_545 5 -34.34(5)
O22 Na1 O41 O31 . 5 -136.37(7)
O11 Na1 O41 O31 6_656 5 155.96(5)
O21 Na1 O41 O31 6_656 5 141.21(7)
O31 Na1 O41 O31 . 5 86.50(9)
O41 Na1 O41 O31 6_656 5 165.75(5)
O31 Na1 O41 O31 2 5 -63.74(9)
O51 Na1 O41 O31 5 5 53.58(11)
O51 Na1 O41 O41 6_656 5 -144.44(18)
O2 Na1 O41 O41 7_655 5 32.23(7)
O12 Na1 O41 O41 . 5 -150.87(6)
O2 Na1 O41 O41 4_545 5 -61.05(6)
O22 Na1 O41 O41 . 5 -163.08(8)
O11 Na1 O41 O41 6_656 5 129.25(6)
O21 Na1 O41 O41 6_656 5 114.51(8)
O31 Na1 O41 O41 . 5 59.80(8)
O41 Na1 O41 O41 6_656 5 139.05(6)
O31 Na1 O41 O41 2 5 -90.45(9)
O51 Na1 O41 O41 5 5 26.87(11)
O51 Na1 O41 Na1 6_656 6_556 -45.66(18)
O2 Na1 O41 Na1 7_655 6_556 131.010(11)
O12 Na1 O41 Na1 . 6_556 -52.097(14)
O2 Na1 O41 Na1 4_545 6_556 37.729(12)
O22 Na1 O41 Na1 . 6_556 -64.30(4)
O11 Na1 O41 Na1 6_656 6_556 -131.970(14)
O21 Na1 O41 Na1 6_656 6_556 -146.71(5)
O31 Na1 O41 Na1 . 6_556 158.58(8)
O41 Na1 O41 Na1 6_656 6_556 -122.18(6)
O31 Na1 O41 Na1 2 6_556 8.33(7)
O51 Na1 O41 Na1 5 6_556 125.65(11)
O31 O41 O51 O31 . 5 43.3(3)
O51 O41 O51 O31 5 5 18.61(15)
O41 O41 O51 O31 5 5 18.61(15)
Na1 O41 O51 O31 . 5 -71.8(4)
Na1 O41 O51 O31 6_556 5 -110.7(3)
O31 O41 O51 O41 . 5 24.7(2)
O51 O41 O51 O41 5 5 0
O31 O41 O51 O41 5 5 -18.61(15)
Na1 O41 O51 O41 . 5 -90.4(2)
Na1 O41 O51 O41 6_556 5 -129.32(17)
O51 O41 O51 O31 5 . -24.7(2)
O31 O41 O51 O31 5 . -43.3(3)
O41 O41 O51 O31 5 . -24.7(2)
Na1 O41 O51 O31 . . -115.1(2)
Na1 O41 O51 O31 6_556 . -154.05(9)
O31 O41 O51 O51 . 5 24.7(2)
O31 O41 O51 O51 5 5 -18.61(15)
O41 O41 O51 O51 5 5 0
Na1 O41 O51 O51 . 5 -90.4(2)
Na1 O41 O51 O51 6_556 5 -129.32(17)
O31 O41 O51 Na1 . 6_556 154.05(9)
O51 O41 O51 Na1 5 6_556 129.32(17)
O31 O41 O51 Na1 5 6_556 110.7(3)
O41 O41 O51 Na1 5 6_556 129.32(17)
Na1 O41 O51 Na1 . 6_556 38.9(2)
O31 O41 O51 Na1 . 5 -27.3(3)
O51 O41 O51 Na1 5 5 -52.06(17)
O31 O41 O51 Na1 5 5 -70.7(3)
O41 O41 O51 Na1 5 5 -52.06(17)
Na1 O41 O51 Na1 . 5 -142.47(15)
Na1 O41 O51 Na1 6_556 5 178.6(3)
O41 O31 O51 O31 . 5 -139.2(3)
O51 O31 O51 O31 5 5 0
O41 O31 O51 O31 5 5 14.03(12)
Na1 O31 O51 O31 . 5 -102.3(2)
Na1 O31 O51 O31 2_554 5 53.4(2)
O51 O31 O51 O41 5 . 139.2(3)
O41 O31 O51 O41 5 . 153.3(2)
O31 O31 O51 O41 5 . 139.2(3)
Na1 O31 O51 O41 . . 36.89(18)
Na1 O31 O51 O41 2_554 . -167.39(13)
O41 O31 O51 O41 . 5 -153.3(2)
O51 O31 O51 O41 5 5 -14.03(12)
O31 O31 O51 O41 5 5 -14.03(12)
Na1 O31 O51 O41 . 5 -116.38(9)
Na1 O31 O51 O41 2_554 5 39.34(13)
O41 O31 O51 O51 . 5 -139.2(3)
O41 O31 O51 O51 5 5 14.03(12)
O31 O31 O51 O51 5 5 0
Na1 O31 O51 O51 . 5 -102.3(2)
Na1 O31 O51 O51 2_554 5 53.4(2)
O41 O31 O51 Na1 . 6_556 -28.30(11)
O51 O31 O51 Na1 5 6_556 110.9(3)
O41 O31 O51 Na1 5 6_556 124.98(18)
O31 O31 O51 Na1 5 6_556 110.9(3)
Na1 O31 O51 Na1 . 6_556 8.60(16)
Na1 O31 O51 Na1 2_554 6_556 164.32(7)
O41 O31 O51 Na1 . 5 159.8(2)
O51 O31 O51 Na1 5 5 -60.97(18)
O41 O31 O51 Na1 5 5 -46.94(9)
O31 O31 O51 Na1 5 5 -60.97(18)
Na1 O31 O51 Na1 . 5 -163.32(6)
Na1 O31 O51 Na1 2_554 5 -7.60(14)
